data_2204839
loop_
_publ_author_name
'Zeng, Xi-Rui'
'Huang, Lin'
'Lei, Liang-Ping'
'Tang, Shi-Hua'
'Peng, Shie-Ming'
'Lee, Gene-Hsiang'

_publ_section_title (Acetato-\k^2^<i>O,O</i>')(di-2-pyridylamine-\k<i>N</i>)(trifluoroacetato-\k<i>O</i>)copper(II)
_journal_issue 1
_journal_name_full 'Acta Crystallographica Section E'
_journal_page_first m57
_journal_page_last m59
_journal_paper_doi 10.1107/S1600536804031514
_journal_volume 61
_journal_year 2005
_chemical_formula_iupac '[Cu (C2 F3 O2) (C2 H3 O2) (C10 H9 N3)]'
_chemical_formula_moiety 'C14 H12 Cu F3 N3 O4'
_chemical_formula_sum 'C14 H12 Cu F3 N3 O4'
_chemical_formula_weight 406.81
_chemical_name_systematic
;
(Acetato-\k^2^O,O')(di-2-pyridylamine-\kN)(trifluoroacetato-\kO)copper(II)
;
_space_group_IT_number 2
_symmetry_cell_setting triclinic
_symmetry_space_group_name_Hall '-P 1'
_symmetry_space_group_name_H-M 'P -1'
_atom_sites_solution_hydrogens geom
_atom_sites_solution_primary direct
_atom_sites_solution_secondary difmap
_audit_creation_method SHELXL-97
_cell_angle_alpha 87.199(15)
_cell_angle_beta 84.592(14)
_cell_angle_gamma 73.620(11)
_cell_formula_units_Z 2
_cell_length_a 8.2533(11)
_cell_length_b 8.7907(15)
_cell_length_c 11.3643(14)
_cell_measurement_reflns_used 2990
_cell_measurement_temperature 293(2)
_cell_measurement_theta_max 24.97
_cell_measurement_theta_min 1.95
_cell_volume 787.3(2)
_computing_cell_refinement 'SAINT (Bruker, 2000)'
_computing_data_collection 'SMART (Bruker, 2000)'
_computing_data_reduction SAINT
_computing_molecular_graphics 'SHELXTL (Bruker, 2000)'
_computing_publication_material SHELXTL
_computing_structure_refinement 'SHELXL97 (Sheldrick, 1997)'
_computing_structure_solution 'SHELXS97 (Sheldrick, 1997)'
_diffrn_ambient_temperature 293(2)
_diffrn_measured_fraction_theta_full 1.000
_diffrn_measured_fraction_theta_max 1.000
_diffrn_measurement_device_type 'Enraf--Nonius TurboCAD-4'
_diffrn_measurement_method 'non-profiled \w/2\q'
_diffrn_radiation_monochromator graphite
_diffrn_radiation_source 'fine-focus sealed tube'
_diffrn_radiation_type MoK\a
_diffrn_radiation_wavelength 0.71073
_diffrn_reflns_av_R_equivalents 0.0124
_diffrn_reflns_av_sigmaI/netI 0.0206
_diffrn_reflns_limit_h_max 0
_diffrn_reflns_limit_h_min -9
_diffrn_reflns_limit_k_max 10
_diffrn_reflns_limit_k_min -10
_diffrn_reflns_limit_l_max 13
_diffrn_reflns_limit_l_min -13
_diffrn_reflns_number 2985
_diffrn_reflns_theta_full 24.97
_diffrn_reflns_theta_max 24.97
_diffrn_reflns_theta_min 1.80
_diffrn_standards_decay_% 0
_diffrn_standards_interval_time 60
_diffrn_standards_number 3
_exptl_absorpt_coefficient_mu 1.446
_exptl_absorpt_correction_T_max 0.612
_exptl_absorpt_correction_T_min 0.456
_exptl_absorpt_correction_type psi-scan
_exptl_absorpt_process_details '(North et al., 1968)'
_exptl_crystal_colour black
_exptl_crystal_density_diffrn 1.716
_exptl_crystal_density_method 'not measured'
_exptl_crystal_description block
_exptl_crystal_F_000 410
_exptl_crystal_size_max 0.56
_exptl_crystal_size_mid 0.50
_exptl_crystal_size_min 0.34
_refine_diff_density_max 0.608
_refine_diff_density_min -0.401
_refine_ls_extinction_coef 0.014(3)
_refine_ls_extinction_expression Fc^*^=kFc[1+0.001xFc^2^\l^3^/sin(2\q)]^-1/4^
_refine_ls_extinction_method SHELXL97
_refine_ls_goodness_of_fit_ref 1.028
_refine_ls_hydrogen_treatment constr
_refine_ls_matrix_type full
_refine_ls_number_parameters 239
_refine_ls_number_reflns 2775
_refine_ls_number_restraints 0
_refine_ls_restrained_S_all 1.028
_refine_ls_R_factor_all 0.0477
_refine_ls_R_factor_gt 0.0371
_refine_ls_shift/su_max 0.002
_refine_ls_shift/su_mean 0.000
_refine_ls_structure_factor_coef Fsqd
_refine_ls_weighting_details 'calc w = 1/[\s^2^(Fo^2^)+(0.1P)^2^] where P = (Fo^2^+2Fc^2^)/3'
_refine_ls_weighting_scheme calc
_refine_ls_wR_factor_gt 0.1162
_refine_ls_wR_factor_ref 0.1252
_reflns_number_gt 2332
_reflns_number_total 2775
_reflns_threshold_expression I>2\s(I)
_cod_data_source_file br6170.cif
_cod_data_source_block I
_cod_database_code 2204839
_cod_database_fobs_code 2204839

loop_
_symmetry_equiv_pos_as_xyz
'x, y, z'
'-x, -y, -z'

loop_
_atom_site_label
_atom_site_fract_x
_atom_site_fract_y
_atom_site_fract_z
_atom_site_U_iso_or_equiv
_atom_site_adp_type
_atom_site_calc_flag
_atom_site_refinement_flags
_atom_site_occupancy
_atom_site_type_symbol
Cu 0.08831(4) 0.12749(4) 0.66054(3) 0.0454(2) Uani d . 1 Cu
F1 0.3557(6) 0.4085(4) 0.9629(3) 0.1261(12) Uani d . 1 F
F2 0.1474(5) 0.3206(5) 0.9823(3) 0.1369(14) Uani d . 1 F
F3 0.3755(6) 0.1732(4) 0.9214(3) 0.1342(14) Uani d . 1 F
O1 0.2450(3) -0.0781(3) 0.7132(2) 0.0589(6) Uani d . 1 O
O2 0.0431(3) 0.0627(3) 0.82814(19) 0.0571(6) Uani d . 1 O
O3 0.2590(3) 0.2685(3) 0.7143(2) 0.0583(6) Uani d . 1 O
O4 0.1937(4) 0.5188(3) 0.7713(2) 0.0826(9) Uani d . 1 O
N1 0.1539(3) 0.1155(3) 0.4916(2) 0.0439(6) Uani d . 1 N
N2 -0.0701(3) 0.3345(3) 0.4376(2) 0.0504(6) Uani d . 1 N
H2B -0.1117 0.3905 0.3777 0.076(12) Uiso d R 1 H
N3 -0.1113(3) 0.3081(3) 0.6457(2) 0.0460(6) Uani d . 1 N
C1 0.2967(4) 0.0005(4) 0.4556(3) 0.0568(8) Uani d . 1 C
H1A 0.3542 -0.0679 0.5125 0.044(8) Uiso d R 1 H
C2 0.3587(5) -0.0194(5) 0.3408(3) 0.0654(10) Uani d . 1 C
H2A 0.4571 -0.0990 0.3199 0.075(12) Uiso d R 1 H
C3 0.2736(5) 0.0818(5) 0.2560(3) 0.0642(9) Uani d . 1 C
H3A 0.3136 0.0701 0.1767 0.084(13) Uiso d R 1 H
C4 0.1302(4) 0.1983(4) 0.2887(3) 0.0562(8) Uani d . 1 C
H4A 0.0718 0.2665 0.2320 0.051(9) Uiso d R 1 H
C5 0.0724(4) 0.2143(4) 0.4084(3) 0.0449(7) Uani d . 1 C
C6 -0.1599(4) 0.3840(3) 0.5435(3) 0.0436(6) Uani d . 1 C
C7 -0.3018(4) 0.5138(4) 0.5415(3) 0.0520(7) Uani d . 1 C
H7A -0.3327 0.5651 0.4700 0.049(9) Uiso d R 1 H
C8 -0.3961(4) 0.5671(4) 0.6440(3) 0.0578(8) Uani d . 1 C
H8A -0.4915 0.6541 0.6434 0.059(10) Uiso d R 1 H
C9 -0.3466(5) 0.4888(5) 0.7499(3) 0.0637(9) Uani d . 1 C
H9A -0.4092 0.5218 0.8210 0.079(13) Uiso d R 1 H
C10 -0.2062(5) 0.3641(4) 0.7474(3) 0.0615(9) Uani d . 1 C
H10A -0.1728 0.3136 0.8186 0.062(11) Uiso d R 1 H
C11 0.1706(4) -0.0558(4) 0.8149(3) 0.0513(7) Uani d . 1 C
C12 0.2300(6) -0.1661(5) 0.9162(3) 0.0712(11) Uani d . 1 C
H12A 0.1843 -0.2551 0.9161 0.13(2) Uiso d R 1 H
H12B 0.3515 -0.2027 0.9089 0.15(3) Uiso d R 1 H
H12C 0.1921 -0.1109 0.9890 0.084(13) Uiso d R 1 H
C13 0.2405(4) 0.3735(4) 0.7860(3) 0.0476(7) Uani d . 1 C
C14 0.2836(5) 0.3196(4) 0.9131(3) 0.0627(9) Uani d . 1 C

loop_
_atom_site_aniso_label
_atom_site_aniso_U_11
_atom_site_aniso_U_22
_atom_site_aniso_U_33
_atom_site_aniso_U_12
_atom_site_aniso_U_13
_atom_site_aniso_U_23
Cu 0.0482(3) 0.0486(3) 0.0346(3) -0.00578(17) -0.00511(16) 0.00166(16)
F1 0.216(4) 0.127(2) 0.0733(18) -0.093(2) -0.078(2) 0.0247(16)
F2 0.134(3) 0.214(4) 0.0616(17) -0.060(3) 0.0148(18) 0.022(2)
F3 0.196(4) 0.0920(19) 0.086(2) 0.017(2) -0.058(2) 0.0163(16)
O1 0.0673(15) 0.0525(13) 0.0486(13) -0.0047(11) -0.0030(11) 0.0046(10)
O2 0.0623(14) 0.0589(13) 0.0421(12) -0.0061(11) -0.0015(10) 0.0057(10)
O3 0.0631(14) 0.0652(14) 0.0482(13) -0.0187(11) -0.0050(11) -0.0135(11)
O4 0.122(2) 0.0575(15) 0.0509(15) 0.0101(15) -0.0287(15) -0.0032(12)
N1 0.0423(13) 0.0514(14) 0.0373(13) -0.0105(11) -0.0055(10) -0.0062(11)
N2 0.0551(15) 0.0571(15) 0.0321(13) -0.0028(12) -0.0098(11) 0.0005(11)
N3 0.0455(14) 0.0522(14) 0.0372(13) -0.0081(11) -0.0050(10) -0.0008(10)
C1 0.0497(18) 0.066(2) 0.0480(18) -0.0033(15) -0.0080(14) -0.0048(15)
C2 0.057(2) 0.073(2) 0.056(2) -0.0010(17) -0.0006(16) -0.0157(18)
C3 0.067(2) 0.083(2) 0.0425(18) -0.0199(19) 0.0032(16) -0.0127(17)
C4 0.059(2) 0.071(2) 0.0364(16) -0.0143(16) -0.0074(14) 0.0000(15)
C5 0.0463(16) 0.0541(16) 0.0369(15) -0.0162(13) -0.0080(12) -0.0035(13)
C6 0.0454(15) 0.0511(16) 0.0372(15) -0.0161(13) -0.0096(12) -0.0031(12)
C7 0.0512(18) 0.0579(18) 0.0430(17) -0.0062(14) -0.0134(14) -0.0001(14)
C8 0.0479(18) 0.0638(19) 0.056(2) -0.0060(15) -0.0062(15) -0.0018(15)
C9 0.056(2) 0.075(2) 0.0490(19) -0.0013(17) 0.0011(16) -0.0075(17)
C10 0.062(2) 0.075(2) 0.0382(17) -0.0054(17) -0.0032(15) 0.0021(15)
C11 0.0601(19) 0.0496(17) 0.0439(17) -0.0143(15) -0.0080(14) 0.0025(14)
C12 0.096(3) 0.058(2) 0.051(2) -0.007(2) -0.013(2) 0.0098(17)
C13 0.0461(16) 0.0544(18) 0.0398(16) -0.0082(13) -0.0080(12) -0.0026(13)
C14 0.080(2) 0.063(2) 0.0457(19) -0.0189(18) -0.0149(17) 0.0054(16)

loop_
_atom_type_symbol
_atom_type_description
_atom_type_scat_dispersion_real
_atom_type_scat_dispersion_imag
_atom_type_scat_source
C C 0.0033 0.0016 'International Tables Vol C Tables 4.2.6.8 and 6.1.1.4'
H H 0.0000 0.0000 'International Tables Vol C Tables 4.2.6.8 and 6.1.1.4'
Cu Cu 0.3201 1.2651 'International Tables Vol C Tables 4.2.6.8 and 6.1.1.4'
F F 0.0171 0.0103 'International Tables Vol C Tables 4.2.6.8 and 6.1.1.4'
N N 0.0061 0.0033 'International Tables Vol C Tables 4.2.6.8 and 6.1.1.4'
O O 0.0106 0.0060 'International Tables Vol C Tables 4.2.6.8 and 6.1.1.4'

loop_
_geom_angle_atom_site_label_1
_geom_angle_atom_site_label_2
_geom_angle_atom_site_label_3
_geom_angle
_geom_angle_publ_flag
N1 Cu N3 94.58(11) yes
N1 Cu O2 161.08(11) ?
N3 Cu O2 99.61(10) yes
N1 Cu O1 98.99(10) yes
N3 Cu O1 162.51(11) ?
O2 Cu O1 64.90(9) yes
N1 Cu O3 99.66(9) yes
N3 Cu O3 96.25(10) yes
O2 Cu O3 91.21(10) yes
O1 Cu O3 92.31(10) yes
N1 Cu C11 131.08(11) ?
N3 Cu C11 131.97(11) ?
O2 Cu C11 32.55(10) ?
O1 Cu C11 32.43(10) ?
O3 Cu C11 90.44(10) ?
C11 O1 Cu 88.59(19) ?
C11 O2 Cu 89.01(19) ?
C13 O3 Cu 133.6(2) ?
C5 N1 C1 117.8(3) ?
C5 N1 Cu 125.2(2) ?
C1 N1 Cu 117.0(2) ?
C5 N2 C6 132.8(3) ?
C5 N2 H2B 113.6 ?
C6 N2 H2B 113.6 ?
C6 N3 C10 117.6(3) ?
C6 N3 Cu 125.2(2) ?
C10 N3 Cu 117.2(2) ?
N1 C1 C2 123.2(3) ?
N1 C1 H1A 118.3 ?
C2 C1 H1A 118.4 ?
C1 C2 C3 118.6(3) ?
C1 C2 H2A 120.6 ?
C3 C2 H2A 120.8 ?
C4 C3 C2 119.8(3) ?
C4 C3 H3A 120.1 ?
C2 C3 H3A 120.1 ?
C3 C4 C5 119.3(3) ?
C3 C4 H4A 120.3 ?
C5 C4 H4A 120.5 ?
N1 C5 N2 121.3(3) ?
N1 C5 C4 121.3(3) ?
N2 C5 C4 117.4(3) ?
N3 C6 N2 120.8(3) ?
N3 C6 C7 121.3(3) ?
N2 C6 C7 117.8(3) ?
C8 C7 C6 120.2(3) ?
C8 C7 H7A 119.8 ?
C6 C7 H7A 120.0 ?
C7 C8 C9 118.7(3) ?
C7 C8 H8A 120.7 ?
C9 C8 H8A 120.6 ?
C10 C9 C8 118.9(3) ?
C10 C9 H9A 120.5 ?
C8 C9 H9A 120.5 ?
C9 C10 N3 123.3(3) ?
C9 C10 H10A 118.4 ?
N3 C10 H10A 118.3 ?
O2 C11 O1 117.2(3) ?
O2 C11 C12 121.3(3) ?
O1 C11 C12 121.5(3) ?
O2 C11 Cu 58.44(16) ?
O1 C11 Cu 58.99(16) ?
C12 C11 Cu 176.1(3) ?
C11 C12 H12A 109.6 ?
C11 C12 H12B 109.6 ?
H12A C12 H12B 109.5 ?
C11 C12 H12C 109.3 ?
H12A C12 H12C 109.5 ?
H12B C12 H12C 109.5 ?
O4 C13 O3 129.4(3) ?
O4 C13 C14 113.9(3) ?
O3 C13 C14 116.7(3) ?
F1 C14 F3 108.7(4) ?
F1 C14 F2 105.4(4) ?
F3 C14 F2 103.0(4) ?
F1 C14 C13 113.8(3) ?
F3 C14 C13 113.5(3) ?
F2 C14 C13 111.5(3) ?

loop_
_geom_bond_atom_site_label_1
_geom_bond_atom_site_label_2
_geom_bond_distance
_geom_bond_publ_flag
Cu N1 1.945(2) yes
Cu N3 1.953(3) yes
Cu O2 1.993(2) yes
Cu O1 2.005(2) yes
Cu O3 2.262(2) yes
Cu C11 2.338(3) ?
F1 C14 1.286(5) ?
F2 C14 1.308(5) ?
F3 C14 1.301(5) ?
O1 C11 1.254(4) ?
O2 C11 1.258(4) ?
O3 C13 1.229(4) ?
O4 C13 1.234(4) ?
N1 C5 1.345(4) ?
N1 C1 1.362(4) ?
N2 C5 1.368(4) ?
N2 C6 1.374(4) ?
N2 H2B 0.8600 ?
N3 C6 1.348(4) ?
N3 C10 1.363(4) ?
C1 C2 1.357(5) ?
C1 H1A 0.9299 ?
C2 C3 1.381(5) ?
C2 H2A 0.9300 ?
C3 C4 1.363(5) ?
C3 H3A 0.9300 ?
C4 C5 1.398(4) ?
C4 H4A 0.9300 ?
C6 C7 1.387(4) ?
C7 C8 1.364(5) ?
C7 H7A 0.9300 ?
C8 C9 1.393(5) ?
C8 H8A 0.9300 ?
C9 C10 1.351(5) ?
C9 H9A 0.9300 ?
C10 H10A 0.9300 ?
C11 C12 1.494(4) ?
C12 H12A 0.9600 ?
C12 H12B 0.9600 ?
C12 H12C 0.9601 ?
C13 C14 1.539(4) ?
